data_1515055
loop_
_publ_author_name
'Cheng, Jianhua'
'Wang, Haiyu'
'Nishiura, Masayoshi'
'Hou, Zhaomin'

_publ_section_title
;
 Binuclear rare-earth polyhydride complexes bearing both terminal and
 bridging hydride ligands
;
_journal_issue 7
_journal_name_full 'Chemical Science'
_journal_page_first 2230
_journal_paper_doi 10.1039/c2sc20300f
_journal_volume 3
_journal_year 2012
_chemical_formula_sum 'C80 H100 Lu2 N4 O'
_chemical_formula_weight 1483.58
_chemical_name_common ((Ph-NCN)LuH)2(THF)(PhCHCHPh)
_chemical_name_systematic
;
?
;
_space_group_IT_number 2
_symmetry_cell_setting triclinic
_symmetry_space_group_name_Hall '-P 1'
_symmetry_space_group_name_H-M 'P -1'
_atom_sites_solution_hydrogens geom
_atom_sites_solution_primary direct
_atom_sites_solution_secondary difmap
_audit_creation_method SHELXL-97
_cell_angle_alpha 76.958(3)
_cell_angle_beta 76.864(3)
_cell_angle_gamma 70.969(3)
_cell_formula_units_Z 2
_cell_length_a 15.161(2)
_cell_length_b 17.449(3)
_cell_length_c 18.270(3)
_cell_measurement_temperature 163(2)
_cell_volume 4388.8(12)
_computing_cell_refinement 'Bruker SMART'
_computing_data_collection 'Bruker SMART'
_computing_data_reduction 'Bruker SHELXTL'
_computing_molecular_graphics 'Ortep-3 for Windows (Farrugia, 1997)'
_computing_publication_material 'WinGX publication routines (Farrugia, 1999)'
_computing_structure_refinement 'SHELXL-97 (Sheldrick, 2008)'
_computing_structure_solution 'SHELXS-97 (Sheldrick, 2008)'
_diffrn_ambient_temperature 163(2)
_diffrn_measured_fraction_theta_full 0.982
_diffrn_measured_fraction_theta_max 0.982
_diffrn_measurement_device_type 'CCD area detector'
_diffrn_measurement_method 'phi and omega scans'
_diffrn_radiation_monochromator graphite
_diffrn_radiation_source 'fine-focus sealed tube'
_diffrn_radiation_type MoK\a
_diffrn_radiation_wavelength 0.71073
_diffrn_reflns_av_R_equivalents 0.0448
_diffrn_reflns_av_sigmaI/netI 0.0932
_diffrn_reflns_limit_h_max 10
_diffrn_reflns_limit_h_min -18
_diffrn_reflns_limit_k_max 19
_diffrn_reflns_limit_k_min -20
_diffrn_reflns_limit_l_max 21
_diffrn_reflns_limit_l_min -21
_diffrn_reflns_number 23847
_diffrn_reflns_theta_full 25.00
_diffrn_reflns_theta_max 25.00
_diffrn_reflns_theta_min 1.69
_exptl_absorpt_coefficient_mu 2.274
_exptl_absorpt_correction_T_max 0.7267
_exptl_absorpt_correction_T_min 0.4949
_exptl_absorpt_correction_type empirical
_exptl_absorpt_process_details 'SADABS (Sheldrick, 2008)'
_exptl_crystal_colour Purple
_exptl_crystal_density_diffrn 1.123
_exptl_crystal_density_method 'not measured'
_exptl_crystal_description Fragment
_exptl_crystal_F_000 1516
_exptl_crystal_size_max 0.36
_exptl_crystal_size_mid 0.28
_exptl_crystal_size_min 0.15
_platon_squeeze_details
;
3 disorder cyclohexane molecules per formual unit of
[(Ph-NCN)LuH]2(THF)(PhCHCHPh) were not modelled and the disordered
density was taken into account using the SQUEEZE/PLATON procedure.
(Sluis, P. van der; Spek, A. L. Acta Crystallogr.1990, A46, 194?01)
as implemented in PLATON (Spek, A.L. Acta
Crystallogr. 1990, A46, C34; Spek, A.L. J. Appl. Cryst. 2003, 36, 7?3.
PLATON - a multipurpose crystallographic tool. Utrecht University,
Utrecht, The Netherlands).
;
_refine_diff_density_max 1.051
_refine_diff_density_min -0.498
_refine_diff_density_rms 0.114
_refine_ls_extinction_method none
_refine_ls_goodness_of_fit_ref 0.939
_refine_ls_hydrogen_treatment mixed
_refine_ls_matrix_type full
_refine_ls_number_parameters 811
_refine_ls_number_reflns 15180
_refine_ls_number_restraints 0
_refine_ls_restrained_S_all 0.939
_refine_ls_R_factor_all 0.0667
_refine_ls_R_factor_gt 0.0445
_refine_ls_shift/su_max 0.002
_refine_ls_shift/su_mean 0.000
_refine_ls_structure_factor_coef Fsqd
_refine_ls_weighting_details 'calc w=1/[\s^2^(Fo^2^)+(0.0225P)^2^+0.0000P] where P=(Fo^2^+2Fc^2^)/3'
_refine_ls_weighting_scheme calc
_refine_ls_wR_factor_gt 0.0844
_refine_ls_wR_factor_ref 0.0895
_reflns_number_gt 10371
_reflns_number_total 15180
_reflns_threshold_expression >2sigma(I)
_cod_data_source_file c2sc20300f.txt
_cod_data_source_block 4-Lu-c
_cod_depositor_comments
;
The following automatic conversions were performed:

'_symmetry_cell_setting' value 'Triclinic' changed to 'triclinic'
according to
/usr/data/users/saulius/automatic-downloads/retrospective/RSC/lib/dictionaries/cif_core.dic
dictionary named 'cif_core.dic' version 2.4.2 from
2011-04-26.

'_exptl_absorpt_correction_type' value 'Empirical'
changed to 'empirical' according to
/usr/data/users/saulius/automatic-downloads/retrospective/RSC/lib/dictionaries/cif_core.dic
dictionary named 'cif_core.dic' version 2.4.2 from 2011-04-26.

Automatic conversion script
Id: cif_fix_values 2281 2013-09-26 08:29:07Z andrius 
;
_cod_original_sg_symbol_H-M P-1
_cod_database_code 1515055

loop_
_symmetry_equiv_pos_as_xyz
'x, y, z'
'-x, -y, -z'

loop_
_atom_site_label
_atom_site_type_symbol
_atom_site_fract_x
_atom_site_fract_y
_atom_site_fract_z
_atom_site_U_iso_or_equiv
_atom_site_adp_type
_atom_site_occupancy
_atom_site_symmetry_multiplicity
_atom_site_calc_flag
_atom_site_refinement_flags
C3 C 0.6606(5) 0.9387(4) 0.8619(4) 0.0371(16) Uani 1 1 d .
C4 C 0.5736(4) 0.9764(4) 0.8325(3) 0.0338(15) Uani 1 1 d .
C5 C 0.4968(4) 1.0407(3) 0.8548(3) 0.0324(14) Uani 1 1 d .
C6 C 0.4879(5) 1.0803(4) 0.9206(3) 0.0383(16) Uani 1 1 d .
C7 C 0.4121(5) 1.1447(4) 0.9380(3) 0.0355(16) Uani 1 1 d .
C8 C 0.3396(4) 1.1795(4) 0.8936(4) 0.0361(16) Uani 1 1 d .
C9 C 0.3412(5) 1.1387(4) 0.8361(4) 0.0364(17) Uani 1 1 d .
C10 C 0.4160(5) 1.0739(4) 0.8144(4) 0.0396(16) Uani 1 1 d .
C11 C 0.7097(4) 0.8511(4) 0.8616(3) 0.0333(14) Uani 1 1 d .
C12 C 0.7766(4) 0.8085(4) 0.9087(3) 0.0389(16) Uani 1 1 d .
H12 H 0.7911 0.8377 0.9402 0.047 Uiso 1 1 calc R
C13 C 0.8226(5) 0.7256(4) 0.9116(4) 0.055(2) Uani 1 1 d .
H13 H 0.8678 0.6993 0.9446 0.066 Uiso 1 1 calc R
C14 C 0.8040(6) 0.6816(4) 0.8681(4) 0.069(3) Uani 1 1 d .
H14 H 0.8355 0.6245 0.8703 0.083 Uiso 1 1 calc R
C15 C 0.7386(6) 0.7210(5) 0.8207(4) 0.073(3) Uani 1 1 d .
H15 H 0.7259 0.6911 0.7889 0.088 Uiso 1 1 calc R
C16 C 0.6911(5) 0.8037(4) 0.8185(4) 0.055(2) Uani 1 1 d .
H16 H 0.6444 0.8288 0.7866 0.066 Uiso 1 1 calc R
C17 C 0.8061(5) 0.9191(4) 0.6491(4) 0.0516(19) Uani 1 1 d .
H17A H 0.8069 0.8674 0.6855 0.062 Uiso 1 1 calc R
H17B H 0.8632 0.9348 0.6491 0.062 Uiso 1 1 calc R
C18 C 0.8022(6) 0.9091(5) 0.5720(4) 0.080(3) Uani 1 1 d .
H18A H 0.8319 0.9466 0.5328 0.096 Uiso 1 1 calc R
H18B H 0.8353 0.8518 0.5636 0.096 Uiso 1 1 calc R
C19 C 0.7013(6) 0.9296(6) 0.5692(5) 0.085(3) Uani 1 1 d .
H19A H 0.6791 0.8800 0.5864 0.102 Uiso 1 1 calc R
H19B H 0.6888 0.9537 0.5167 0.102 Uiso 1 1 calc R
C20 C 0.6529(5) 0.9908(5) 0.6218(4) 0.059(2) Uani 1 1 d .
H20A H 0.6344 1.0471 0.5927 0.071 Uiso 1 1 calc R
H20B H 0.5955 0.9783 0.6537 0.071 Uiso 1 1 calc R
C21 C 0.8873(4) 1.0604(3) 0.7486(3) 0.0270(13) Uani 1 1 d .
C22 C 0.9885(4) 1.0613(3) 0.7375(3) 0.0262(13) Uani 1 1 d .
C23 C 1.0411(4) 1.0639(3) 0.6646(3) 0.0321(14) Uani 1 1 d .
H23 H 1.0130 1.0642 0.6231 0.039 Uiso 1 1 calc R
C24 C 1.1332(4) 1.0660(4) 0.6516(3) 0.0409(16) Uani 1 1 d .
H24 H 1.1678 1.0680 0.6012 0.049 Uiso 1 1 calc R
C25 C 1.1763(4) 1.0654(4) 0.7111(4) 0.0462(17) Uani 1 1 d .
H25 H 1.2399 1.0671 0.7020 0.055 Uiso 1 1 calc R
C26 C 1.1249(4) 1.0622(4) 0.7834(3) 0.0423(16) Uani 1 1 d .
H26 H 1.1533 1.0621 0.8248 0.051 Uiso 1 1 calc R
C27 C 1.0322(4) 1.0590(4) 0.7972(3) 0.0336(15) Uani 1 1 d .
H27 H 0.9985 1.0552 0.8479 0.040 Uiso 1 1 calc R
C28 C 0.8482(4) 1.1792(3) 0.6565(3) 0.0245(13) Uani 1 1 d .
C29 C 0.8553(4) 1.1916(4) 0.5766(3) 0.0346(15) Uani 1 1 d .
C30 C 0.8381(5) 1.1319(4) 0.5371(3) 0.0425(17) Uani 1 1 d .
H30 H 0.8368 1.0814 0.5756 0.051 Uiso 1 1 calc R
C31 C 0.9169(5) 1.1053(5) 0.4709(4) 0.064(2) Uani 1 1 d .
H31A H 0.9020 1.0662 0.4480 0.096 Uiso 1 1 calc R
H31B H 0.9771 1.0789 0.4898 0.096 Uiso 1 1 calc R
H31C H 0.9221 1.1535 0.4324 0.096 Uiso 1 1 calc R
C32 C 0.7415(5) 1.1655(5) 0.5119(4) 0.067(2) Uani 1 1 d .
H32A H 0.7319 1.1253 0.4870 0.101 Uiso 1 1 calc R
H32B H 0.7385 1.2170 0.4761 0.101 Uiso 1 1 calc R
H32C H 0.6919 1.1757 0.5565 0.101 Uiso 1 1 calc R
C33 C 0.8779(4) 1.2615(4) 0.5321(3) 0.0394(16) Uani 1 1 d .
H33 H 0.8830 1.2697 0.4783 0.047 Uiso 1 1 calc R
C34 C 0.8930(5) 1.3186(4) 0.5655(4) 0.0497(18) Uani 1 1 d .
H34 H 0.9105 1.3647 0.5347 0.060 Uiso 1 1 calc R
C35 C 0.8827(4) 1.3087(4) 0.6430(3) 0.0388(15) Uani 1 1 d .
H35 H 0.8913 1.3492 0.6656 0.047 Uiso 1 1 calc R
C36 C 0.8602(4) 1.2410(3) 0.6890(3) 0.0306(14) Uani 1 1 d .
C37 C 0.8410(4) 1.2381(4) 0.7761(3) 0.0304(14) Uani 1 1 d .
H37 H 0.8468 1.1796 0.8004 0.036 Uiso 1 1 calc R
C38 C 0.9120(4) 1.2650(4) 0.8045(4) 0.0425(16) Uani 1 1 d .
H38A H 0.9763 1.2315 0.7878 0.064 Uiso 1 1 calc R
H38B H 0.8989 1.2577 0.8603 0.064 Uiso 1 1 calc R
H38C H 0.9061 1.3230 0.7837 0.064 Uiso 1 1 calc R
C39 C 0.7401(4) 1.2884(4) 0.8021(3) 0.0432(16) Uani 1 1 d .
H39A H 0.7288 1.2853 0.8575 0.065 Uiso 1 1 calc R
H39B H 0.6955 1.2663 0.7881 0.065 Uiso 1 1 calc R
H39C H 0.7309 1.3458 0.7774 0.065 Uiso 1 1 calc R
C40 C 0.8984(4) 0.9533(3) 0.8615(3) 0.0270(13) Uani 1 1 d .
C41 C 0.9707(4) 0.8823(4) 0.8459(3) 0.0320(14) Uani 1 1 d .
C42 C 1.0113(4) 0.8613(4) 0.7661(3) 0.0346(15) Uani 1 1 d .
H42 H 0.9799 0.9082 0.7289 0.042 Uiso 1 1 calc R
C43 C 0.9877(5) 0.7834(4) 0.7583(4) 0.0499(18) Uani 1 1 d .
H43A H 1.0133 0.7707 0.7067 0.075 Uiso 1 1 calc R
H43B H 0.9188 0.7936 0.7679 0.075 Uiso 1 1 calc R
H43C H 1.0159 0.7368 0.7954 0.075 Uiso 1 1 calc R
C44 C 1.1173(4) 0.8495(4) 0.7460(4) 0.0506(18) Uani 1 1 d .
H44A H 1.1400 0.8371 0.6941 0.076 Uiso 1 1 calc R
H44B H 1.1497 0.8038 0.7818 0.076 Uiso 1 1 calc R
H44C H 1.1306 0.8999 0.7491 0.076 Uiso 1 1 calc R
C45 C 1.0110(4) 0.8280(4) 0.9059(3) 0.0436(17) Uani 1 1 d .
H45 H 1.0617 0.7805 0.8958 0.052 Uiso 1 1 calc R
C46 C 0.9786(5) 0.8420(4) 0.9801(3) 0.0457(18) Uani 1 1 d .
H46 H 1.0064 0.8042 1.0206 0.055 Uiso 1 1 calc R
C47 C 0.9068(4) 0.9102(4) 0.9946(3) 0.0376(16) Uani 1 1 d .
H47 H 0.8846 0.9188 1.0459 0.045 Uiso 1 1 calc R
C48 C 0.8647(4) 0.9676(3) 0.9377(3) 0.0294(14) Uani 1 1 d .
C49 C 0.7881(4) 1.0454(3) 0.9580(3) 0.0311(14) Uani 1 1 d .
H49 H 0.7567 1.0730 0.9125 0.037 Uiso 1 1 calc R
C50 C 0.8295(5) 1.1053(4) 0.9773(4) 0.0508(18) Uani 1 1 d .
H50A H 0.7785 1.1545 0.9897 0.076 Uiso 1 1 calc R
H50B H 0.8747 1.1210 0.9334 0.076 Uiso 1 1 calc R
H50C H 0.8620 1.0792 1.0211 0.076 Uiso 1 1 calc R
C51 C 0.7116(5) 1.0272(4) 1.0249(3) 0.0466(18) Uani 1 1 d .
H51A H 0.6837 0.9890 1.0130 0.070 Uiso 1 1 calc R
H51B H 0.6622 1.0785 1.0335 0.070 Uiso 1 1 calc R
H51C H 0.7401 1.0024 1.0710 0.070 Uiso 1 1 calc R
C52 C 0.3944(4) 1.3545(3) 0.7316(3) 0.0252(13) Uani 1 1 d .
C53 C 0.3374(4) 1.4417(3) 0.7039(3) 0.0292(14) Uani 1 1 d .
C54 C 0.3135(4) 1.5031(4) 0.7482(3) 0.0363(15) Uani 1 1 d .
H54 H 0.3310 1.4902 0.7973 0.044 Uiso 1 1 calc R
C55 C 0.2651(4) 1.5815(4) 0.7217(4) 0.0480(18) Uani 1 1 d .
H55 H 0.2492 1.6229 0.7524 0.058 Uiso 1 1 calc R
C56 C 0.2389(5) 1.6016(4) 0.6504(4) 0.053(2) Uani 1 1 d .
H56 H 0.2053 1.6566 0.6324 0.063 Uiso 1 1 calc R
C57 C 0.2608(4) 1.5434(4) 0.6064(4) 0.0469(18) Uani 1 1 d .
H57 H 0.2424 1.5575 0.5575 0.056 Uiso 1 1 calc R
C58 C 0.3096(4) 1.4634(4) 0.6318(3) 0.0378(15) Uani 1 1 d .
H58 H 0.3246 1.4228 0.6004 0.045 Uiso 1 1 calc R
C59 C 0.2989(4) 1.2891(3) 0.6882(3) 0.0312(14) Uani 1 1 d .
C60 C 0.3202(4) 1.2495(4) 0.6239(3) 0.0348(15) Uani 1 1 d .
C61 C 0.4228(4) 1.2118(4) 0.5884(3) 0.0376(16) Uani 1 1 d .
H61 H 0.4610 1.1918 0.6306 0.045 Uiso 1 1 calc R
C62 C 0.4605(5) 1.2761(5) 0.5336(4) 0.068(2) Uani 1 1 d .
H62A H 0.4526 1.3219 0.5594 0.102 Uiso 1 1 calc R
H62B H 0.4258 1.2960 0.4906 0.102 Uiso 1 1 calc R
H62C H 0.5279 1.2523 0.5148 0.102 Uiso 1 1 calc R
C63 C 0.4347(5) 1.1385(4) 0.5521(4) 0.060(2) Uani 1 1 d .
H63A H 0.4113 1.0971 0.5902 0.090 Uiso 1 1 calc R
H63B H 0.5019 1.1148 0.5327 0.090 Uiso 1 1 calc R
H63C H 0.3987 1.1560 0.5099 0.090 Uiso 1 1 calc R
C64 C 0.2461(5) 1.2482(4) 0.5932(4) 0.0480(18) Uani 1 1 d .
H64 H 0.2598 1.2224 0.5497 0.058 Uiso 1 1 calc R
C65 C 0.1526(5) 1.2826(4) 0.6226(4) 0.055(2) Uani 1 1 d .
H65 H 0.1032 1.2822 0.5988 0.066 Uiso 1 1 calc R
C66 C 0.1326(5) 1.3172(4) 0.6869(4) 0.0500(18) Uani 1 1 d .
H66 H 0.0684 1.3393 0.7086 0.060 Uiso 1 1 calc R
C67 C 0.2040(4) 1.3211(4) 0.7215(3) 0.0328(14) Uani 1 1 d .
C68 C 0.1720(4) 1.3563(4) 0.7954(3) 0.0401(16) Uani 1 1 d .
H68 H 0.2303 1.3540 0.8138 0.048 Uiso 1 1 calc R
C69 C 0.1181(4) 1.3066(4) 0.8576(4) 0.0514(19) Uani 1 1 d .
H69A H 0.1000 1.3312 0.9040 0.077 Uiso 1 1 calc R
H69B H 0.1585 1.2500 0.8680 0.077 Uiso 1 1 calc R
H69C H 0.0611 1.3066 0.8408 0.077 Uiso 1 1 calc R
C70 C 0.1110(4) 1.4470(4) 0.7854(4) 0.055(2) Uani 1 1 d .
H70A H 0.0937 1.4663 0.8346 0.083 Uiso 1 1 calc R
H70B H 0.0535 1.4516 0.7668 0.083 Uiso 1 1 calc R
H70C H 0.1471 1.4806 0.7486 0.083 Uiso 1 1 calc R
C71 C 0.5031(4) 1.3954(3) 0.7834(3) 0.0287(14) Uani 1 1 d .
C72 C 0.5436(4) 1.4469(4) 0.7238(3) 0.0341(15) Uani 1 1 d .
C73 C 0.5533(4) 1.4392(4) 0.6393(3) 0.0354(15) Uani 1 1 d .
H73 H 0.4981 1.4218 0.6353 0.043 Uiso 1 1 calc R
C74 C 0.6418(6) 1.3715(6) 0.6169(4) 0.096(4) Uani 1 1 d .
H74A H 0.6412 1.3205 0.6527 0.144 Uiso 1 1 calc R
H74B H 0.6978 1.3872 0.6184 0.144 Uiso 1 1 calc R
H74C H 0.6436 1.3632 0.5653 0.144 Uiso 1 1 calc R
C75 C 0.5484(7) 1.5207(5) 0.5856(4) 0.094(3) Uani 1 1 d .
H75A H 0.5537 1.5127 0.5332 0.141 Uiso 1 1 calc R
H75B H 0.6005 1.5406 0.5891 0.141 Uiso 1 1 calc R
H75C H 0.4879 1.5611 0.6000 0.141 Uiso 1 1 calc R
C76 C 0.5795(5) 1.5023(4) 0.7427(4) 0.0483(18) Uani 1 1 d .
H76 H 0.6049 1.5388 0.7031 0.058 Uiso 1 1 calc R
C77 C 0.5792(5) 1.5058(4) 0.8165(4) 0.0505(18) Uani 1 1 d .
H77 H 0.6041 1.5444 0.8279 0.061 Uiso 1 1 calc R
C78 C 0.5427(4) 1.4532(4) 0.8746(4) 0.0429(16) Uani 1 1 d .
H78 H 0.5427 1.4561 0.9259 0.051 Uiso 1 1 calc R
C79 C 0.5063(4) 1.3965(3) 0.8602(3) 0.0340(15) Uani 1 1 d .
C80 C 0.4689(5) 1.3388(4) 0.9244(3) 0.0422(17) Uani 1 1 d .
H80 H 0.4797 1.2884 0.9022 0.051 Uiso 1 1 calc R
C81 C 0.3622(6) 1.3689(6) 0.9487(5) 0.098(3) Uani 1 1 d .
H81A H 0.3417 1.3286 0.9901 0.147 Uiso 1 1 calc R
H81B H 0.3309 1.3758 0.9052 0.147 Uiso 1 1 calc R
H81C H 0.3453 1.4217 0.9663 0.147 Uiso 1 1 calc R
C82 C 0.5187(6) 1.3086(6) 0.9918(4) 0.098(3) Uani 1 1 d .
H82A H 0.4889 1.2707 1.0292 0.146 Uiso 1 1 calc R
H82B H 0.5147 1.3553 1.0149 0.146 Uiso 1 1 calc R
H82C H 0.5853 1.2799 0.9753 0.146 Uiso 1 1 calc R
N1 N 0.8284(3) 1.1085(3) 0.7013(2) 0.0243(11) Uani 1 1 d .
N2 N 0.8491(3) 1.0106(3) 0.8041(2) 0.0254(11) Uani 1 1 d .
N3 N 0.3765(3) 1.2889(3) 0.7195(2) 0.0248(11) Uani 1 1 d .
N4 N 0.4650(3) 1.3355(3) 0.7708(2) 0.0254(11) Uani 1 1 d .
O1 O 0.7219(3) 0.9832(2) 0.6687(2) 0.0388(10) Uani 1 1 d .
Lu1 Lu 0.701434(17) 1.052915(15) 0.767037(13) 0.02790(8) Uani 1 1 d .
Lu2 Lu 0.486305(18) 1.197066(15) 0.796168(13) 0.02866(8) Uani 1 1 d .
H1 H 0.627(4) 1.149(3) 0.820(3) 0.050 Uiso 1 1 d .
H2 H 0.584(4) 1.144(3) 0.697(3) 0.050 Uiso 1 1 d .
H3 H 0.654(4) 0.960(4) 0.907(3) 0.050 Uiso 1 1 d .
H4 H 0.558(4) 0.955(4) 0.799(3) 0.050 Uiso 1 1 d .
H6 H 0.535(4) 1.055(4) 0.955(3) 0.050 Uiso 1 1 d .
H7 H 0.406(4) 1.165(4) 0.977(3) 0.050 Uiso 1 1 d .
H8 H 0.293(4) 1.223(4) 0.901(3) 0.050 Uiso 1 1 d .
H9 H 0.304(4) 1.158(4) 0.806(3) 0.050 Uiso 1 1 d .
H10 H 0.415(4) 1.045(4) 0.777(3) 0.050 Uiso 1 1 d .

loop_
_atom_site_aniso_label
_atom_site_aniso_U_11
_atom_site_aniso_U_22
_atom_site_aniso_U_33
_atom_site_aniso_U_23
_atom_site_aniso_U_13
_atom_site_aniso_U_12
C3 0.047(4) 0.028(3) 0.035(4) 0.001(3) -0.005(3) -0.014(3)
C4 0.042(4) 0.038(4) 0.026(3) 0.003(3) -0.008(3) -0.022(3)
C5 0.036(4) 0.025(3) 0.029(3) 0.002(3) 0.001(3) -0.009(3)
C6 0.038(4) 0.039(4) 0.030(4) 0.014(3) 0.000(3) -0.016(3)
C7 0.039(4) 0.040(4) 0.024(3) -0.001(3) 0.001(3) -0.014(3)
C8 0.022(4) 0.036(4) 0.040(4) 0.005(3) 0.003(3) -0.007(3)
C9 0.034(4) 0.040(4) 0.036(4) 0.015(3) -0.009(3) -0.023(3)
C10 0.047(5) 0.038(4) 0.038(4) 0.006(3) -0.006(3) -0.026(4)
C11 0.037(4) 0.034(3) 0.027(3) 0.002(3) 0.005(3) -0.020(3)
C12 0.042(4) 0.033(4) 0.038(4) -0.004(3) 0.002(3) -0.013(3)
C13 0.057(5) 0.047(5) 0.036(4) 0.015(4) 0.008(4) -0.008(4)
C14 0.086(7) 0.030(4) 0.062(5) 0.000(4) 0.007(5) 0.005(4)
C15 0.108(8) 0.051(5) 0.059(5) -0.018(4) 0.001(5) -0.023(5)
C16 0.077(6) 0.042(4) 0.043(4) 0.002(3) -0.012(4) -0.017(4)
C17 0.051(5) 0.048(4) 0.050(4) -0.015(4) -0.009(4) -0.001(4)
C18 0.093(8) 0.086(7) 0.065(6) -0.044(5) -0.012(5) -0.014(5)
C19 0.067(6) 0.130(8) 0.086(6) -0.072(6) -0.003(5) -0.034(6)
C20 0.056(5) 0.092(6) 0.048(4) -0.021(4) -0.021(4) -0.031(4)
C21 0.033(4) 0.032(3) 0.017(3) -0.003(3) 0.000(3) -0.016(3)
C22 0.030(4) 0.026(3) 0.023(3) -0.002(2) -0.007(3) -0.008(3)
C23 0.031(4) 0.040(4) 0.023(3) 0.000(3) -0.006(3) -0.009(3)
C24 0.027(4) 0.063(5) 0.028(3) 0.001(3) 0.006(3) -0.020(3)
C25 0.022(4) 0.070(5) 0.048(4) -0.005(4) 0.003(3) -0.024(3)
C26 0.031(4) 0.066(5) 0.035(4) -0.009(3) -0.009(3) -0.018(3)
C27 0.026(4) 0.044(4) 0.027(3) -0.004(3) 0.005(3) -0.013(3)
C28 0.020(3) 0.025(3) 0.025(3) -0.003(2) 0.000(2) -0.004(2)
C29 0.027(4) 0.037(4) 0.034(4) -0.001(3) 0.000(3) -0.009(3)
C30 0.054(5) 0.054(4) 0.017(3) -0.003(3) -0.003(3) -0.018(4)
C31 0.070(6) 0.084(6) 0.037(4) -0.018(4) -0.005(4) -0.018(4)
C32 0.076(6) 0.074(6) 0.059(5) -0.010(4) -0.027(4) -0.024(5)
C33 0.036(4) 0.043(4) 0.028(3) 0.006(3) -0.006(3) -0.004(3)
C34 0.047(5) 0.049(4) 0.042(4) 0.022(3) -0.003(3) -0.023(4)
C35 0.031(4) 0.039(4) 0.048(4) 0.001(3) -0.010(3) -0.014(3)
C36 0.027(4) 0.034(3) 0.030(3) 0.003(3) -0.008(3) -0.012(3)
C37 0.026(4) 0.039(3) 0.025(3) -0.001(3) 0.001(3) -0.015(3)
C38 0.037(4) 0.044(4) 0.053(4) -0.013(3) -0.010(3) -0.015(3)
C39 0.043(4) 0.044(4) 0.041(4) -0.008(3) -0.001(3) -0.014(3)
C40 0.026(4) 0.028(3) 0.024(3) -0.001(3) -0.004(3) -0.007(3)
C41 0.031(4) 0.036(4) 0.028(3) 0.000(3) -0.004(3) -0.012(3)
C42 0.037(4) 0.031(3) 0.033(3) -0.001(3) -0.010(3) -0.006(3)
C43 0.051(5) 0.053(4) 0.041(4) -0.008(3) -0.010(3) -0.007(4)
C44 0.037(4) 0.054(4) 0.053(4) -0.006(4) -0.002(3) -0.009(3)
C45 0.040(4) 0.039(4) 0.038(4) 0.005(3) -0.008(3) 0.000(3)
C46 0.051(5) 0.044(4) 0.033(4) 0.014(3) -0.023(3) -0.005(3)
C47 0.040(4) 0.046(4) 0.023(3) 0.004(3) -0.008(3) -0.013(3)
C48 0.034(4) 0.035(3) 0.022(3) 0.003(3) -0.009(3) -0.017(3)
C49 0.039(4) 0.036(3) 0.018(3) 0.003(3) -0.012(3) -0.009(3)
C50 0.059(5) 0.055(4) 0.043(4) -0.016(3) 0.011(4) -0.032(4)
C51 0.052(5) 0.054(4) 0.036(4) -0.006(3) 0.005(3) -0.027(4)
C52 0.031(4) 0.029(3) 0.010(3) 0.004(2) 0.005(2) -0.012(3)
C53 0.017(3) 0.038(4) 0.032(3) 0.003(3) -0.006(3) -0.013(3)
C54 0.033(4) 0.033(3) 0.041(4) -0.005(3) -0.011(3) -0.005(3)
C55 0.037(4) 0.037(4) 0.062(5) -0.006(3) -0.003(4) -0.005(3)
C56 0.040(4) 0.038(4) 0.059(5) 0.022(4) -0.011(4) -0.003(3)
C57 0.038(4) 0.051(4) 0.037(4) 0.012(3) -0.010(3) -0.003(3)
C58 0.028(4) 0.051(4) 0.030(3) 0.005(3) -0.003(3) -0.016(3)
C59 0.030(4) 0.035(3) 0.030(3) 0.008(3) -0.010(3) -0.016(3)
C60 0.040(4) 0.043(4) 0.026(3) 0.004(3) -0.013(3) -0.020(3)
C61 0.037(4) 0.046(4) 0.036(4) -0.011(3) -0.016(3) -0.011(3)
C62 0.047(5) 0.074(6) 0.074(5) -0.019(5) 0.015(4) -0.019(4)
C63 0.056(5) 0.069(5) 0.057(5) -0.018(4) -0.016(4) -0.011(4)
C64 0.045(5) 0.065(5) 0.042(4) -0.011(4) -0.014(4) -0.019(4)
C65 0.051(5) 0.075(5) 0.053(5) -0.006(4) -0.026(4) -0.027(4)
C66 0.032(4) 0.070(5) 0.051(4) 0.004(4) -0.008(3) -0.026(4)
C67 0.032(4) 0.048(4) 0.025(3) 0.001(3) -0.008(3) -0.023(3)
C68 0.021(4) 0.057(4) 0.044(4) -0.010(3) -0.001(3) -0.016(3)
C69 0.028(4) 0.077(5) 0.047(4) -0.002(4) -0.005(3) -0.018(4)
C70 0.029(4) 0.065(5) 0.068(5) -0.016(4) -0.008(4) -0.005(4)
C71 0.023(3) 0.024(3) 0.038(3) -0.005(3) -0.013(3) 0.001(3)
C72 0.028(4) 0.035(4) 0.039(4) -0.001(3) -0.005(3) -0.012(3)
C73 0.033(4) 0.045(4) 0.030(3) 0.006(3) -0.007(3) -0.020(3)
C74 0.060(6) 0.155(9) 0.048(5) -0.041(6) -0.010(4) 0.020(6)
C75 0.167(10) 0.078(6) 0.059(5) 0.031(4) -0.048(6) -0.074(6)
C76 0.051(5) 0.047(4) 0.050(4) 0.000(3) -0.005(4) -0.027(4)
C77 0.064(5) 0.038(4) 0.061(5) -0.009(4) -0.019(4) -0.023(4)
C78 0.046(4) 0.047(4) 0.039(4) -0.014(3) -0.009(3) -0.012(3)
C79 0.030(4) 0.028(3) 0.039(4) -0.009(3) -0.008(3) 0.002(3)
C80 0.047(4) 0.057(4) 0.026(3) -0.013(3) -0.003(3) -0.018(3)
C81 0.071(7) 0.106(8) 0.084(7) 0.006(6) 0.021(5) -0.018(6)
C82 0.113(8) 0.137(9) 0.062(5) 0.045(5) -0.054(5) -0.077(7)
N1 0.030(3) 0.032(3) 0.015(2) -0.001(2) -0.008(2) -0.012(2)
N2 0.027(3) 0.023(2) 0.024(3) -0.003(2) -0.005(2) -0.004(2)
N3 0.018(3) 0.029(3) 0.030(3) 0.000(2) -0.007(2) -0.011(2)
N4 0.033(3) 0.022(2) 0.022(2) 0.001(2) -0.007(2) -0.009(2)
O1 0.040(3) 0.050(3) 0.031(2) -0.016(2) -0.009(2) -0.011(2)
Lu1 0.02924(17) 0.02987(15) 0.02505(15) -0.00232(11) -0.00537(12) -0.01009(12)
Lu2 0.02820(17) 0.03063(15) 0.02550(15) 0.00087(11) -0.00326(12) -0.01084(12)

loop_
_atom_type_symbol
_atom_type_description
_atom_type_scat_dispersion_real
_atom_type_scat_dispersion_imag
_atom_type_scat_source
C C 0.0033 0.0016 'International Tables Vol C Tables 4.2.6.8 and 6.1.1.4'
H H 0.0000 0.0000 'International Tables Vol C Tables 4.2.6.8 and 6.1.1.4'
N N 0.0061 0.0033 'International Tables Vol C Tables 4.2.6.8 and 6.1.1.4'
O O 0.0106 0.0060 'International Tables Vol C Tables 4.2.6.8 and 6.1.1.4'
Lu Lu -0.4720 5.8584 'International Tables Vol C Tables 4.2.6.8 and 6.1.1.4'

loop_
_geom_angle_atom_site_label_1
_geom_angle_atom_site_label_2
_geom_angle_atom_site_label_3
_geom_angle
C4 C3 C11 120.6(6)
C4 C3 Lu1 79.5(3)
C11 C3 Lu1 125.4(4)
C4 C3 H3 107(4)
C11 C3 H3 118(4)
Lu1 C3 H3 99(4)
C5 C4 C3 129.5(6)
C5 C4 Lu1 101.5(4)
C3 C4 Lu1 68.0(3)
C5 C4 H4 108(4)
C3 C4 H4 122(4)
Lu1 C4 H4 111(4)
C4 C5 C10 121.4(6)
C4 C5 C6 124.2(6)
C10 C5 C6 114.4(5)
C4 C5 Lu2 122.3(4)
C10 C5 Lu2 72.4(3)
C6 C5 Lu2 74.9(3)
C7 C6 C5 121.2(6)
C7 C6 Lu2 74.4(4)
C5 C6 Lu2 73.0(3)
C7 C6 H6 120(3)
C5 C6 H6 118(3)
Lu2 C6 H6 130(4)
C6 C7 C8 122.5(6)
C6 C7 Lu2 76.3(3)
C8 C7 Lu2 70.8(3)
C6 C7 H7 120(4)
C8 C7 H7 117(4)
Lu2 C7 H7 128(4)
C9 C8 C7 117.3(6)
C9 C8 Lu2 76.0(4)
C7 C8 Lu2 78.1(4)
C9 C8 H8 118(4)
C7 C8 H8 125(4)
Lu2 C8 H8 118(4)
C10 C9 C8 122.9(6)
C10 C9 Lu2 75.3(4)
C8 C9 Lu2 72.9(4)
C10 C9 H9 114(4)
C8 C9 H9 121(4)
Lu2 C9 H9 112(5)
C9 C10 C5 120.9(6)
C9 C10 Lu2 74.3(4)
C5 C10 Lu2 75.5(3)
C9 C10 H10 122(4)
C5 C10 H10 116(4)
Lu2 C10 H10 128(4)
C16 C11 C12 115.1(6)
C16 C11 C3 123.9(6)
C12 C11 C3 120.9(6)
C13 C12 C11 122.7(6)
C13 C12 H12 118.7
C11 C12 H12 118.7
C14 C13 C12 120.8(7)
C14 C13 H13 119.6
C12 C13 H13 119.6
C13 C14 C15 118.6(7)
C13 C14 H14 120.7
C15 C14 H14 120.7
C14 C15 C16 121.0(8)
C14 C15 H15 119.5
C16 C15 H15 119.5
C15 C16 C11 121.8(7)
C15 C16 H16 119.1
C11 C16 H16 119.1
O1 C17 C18 104.9(5)
O1 C17 H17A 110.8
C18 C17 H17A 110.8
O1 C17 H17B 110.8
C18 C17 H17B 110.8
H17A C17 H17B 108.8
C19 C18 C17 105.0(6)
C19 C18 H18A 110.7
C17 C18 H18A 110.7
C19 C18 H18B 110.7
C17 C18 H18B 110.7
H18A C18 H18B 108.8
C18 C19 C20 105.2(6)
C18 C19 H19A 110.7
C20 C19 H19A 110.7
C18 C19 H19B 110.7
C20 C19 H19B 110.7
H19A C19 H19B 108.8
O1 C20 C19 105.4(6)
O1 C20 H20A 110.7
C19 C20 H20A 110.7
O1 C20 H20B 110.7
C19 C20 H20B 110.7
H20A C20 H20B 108.8
N2 C21 N1 113.9(5)
N2 C21 C22 124.0(5)
N1 C21 C22 122.1(5)
N2 C21 Lu1 55.4(3)
N1 C21 Lu1 58.5(3)
C22 C21 Lu1 177.7(4)
C27 C22 C23 118.1(5)
C27 C22 C21 122.9(5)
C23 C22 C21 119.1(5)
C24 C23 C22 121.1(5)
C24 C23 H23 119.4
C22 C23 H23 119.4
C23 C24 C25 120.8(6)
C23 C24 H24 119.6
C25 C24 H24 119.6
C26 C25 C24 118.4(6)
C26 C25 H25 120.8
C24 C25 H25 120.8
C25 C26 C27 121.1(6)
C25 C26 H26 119.4
C27 C26 H26 119.4
C26 C27 C22 120.4(5)
C26 C27 H27 119.8
C22 C27 H27 119.8
N1 C28 C29 120.2(5)
N1 C28 C36 121.9(5)
C29 C28 C36 117.9(5)
C33 C29 C28 119.7(6)
C33 C29 C30 118.5(5)
C28 C29 C30 121.8(5)
C29 C30 C32 111.2(5)
C29 C30 C31 113.4(6)
C32 C30 C31 111.4(5)
C29 C30 H30 106.8
C32 C30 H30 106.8
C31 C30 H30 106.8
C30 C31 H31A 109.5
C30 C31 H31B 109.5
H31A C31 H31B 109.5
C30 C31 H31C 109.5
H31A C31 H31C 109.5
H31B C31 H31C 109.5
C30 C32 H32A 109.5
C30 C32 H32B 109.5
H32A C32 H32B 109.5
C30 C32 H32C 109.5
H32A C32 H32C 109.5
H32B C32 H32C 109.5
C34 C33 C29 120.8(6)
C34 C33 H33 119.6
C29 C33 H33 119.6
C35 C34 C33 120.0(6)
C35 C34 H34 120.0
C33 C34 H34 120.0
C34 C35 C36 121.2(6)
C34 C35 H35 119.4
C36 C35 H35 119.4
C35 C36 C28 120.4(5)
C35 C36 C37 118.0(5)
C28 C36 C37 121.4(5)
C39 C37 C38 110.7(5)
C39 C37 C36 110.5(5)
C38 C37 C36 113.6(5)
C39 C37 H37 107.2
C38 C37 H37 107.2
C36 C37 H37 107.2
C37 C38 H38A 109.5
C37 C38 H38B 109.5
H38A C38 H38B 109.5
C37 C38 H38C 109.5
H38A C38 H38C 109.5
H38B C38 H38C 109.5
C37 C39 H39A 109.5
C37 C39 H39B 109.5
H39A C39 H39B 109.5
C37 C39 H39C 109.5
H39A C39 H39C 109.5
H39B C39 H39C 109.5
C41 C40 C48 120.1(5)
C41 C40 N2 122.9(5)
C48 C40 N2 116.7(5)
C45 C41 C40 118.8(5)
C45 C41 C42 117.2(5)
C40 C41 C42 124.0(5)
C44 C42 C41 112.3(5)
C44 C42 C43 110.6(5)
C41 C42 C43 110.0(5)
C44 C42 H42 107.9
C41 C42 H42 107.9
C43 C42 H42 107.9
C42 C43 H43A 109.5
C42 C43 H43B 109.5
H43A C43 H43B 109.5
C42 C43 H43C 109.5
H43A C43 H43C 109.5
H43B C43 H43C 109.5
C42 C44 H44A 109.5
C42 C44 H44B 109.5
H44A C44 H44B 109.5
C42 C44 H44C 109.5
H44A C44 H44C 109.5
H44B C44 H44C 109.5
C46 C45 C41 121.1(6)
C46 C45 H45 119.4
C41 C45 H45 119.4
C47 C46 C45 119.5(5)
C47 C46 H46 120.3
C45 C46 H46 120.3
C46 C47 C48 122.6(6)
C46 C47 H47 118.7
C48 C47 H47 118.7
C47 C48 C40 117.8(5)
C47 C48 C49 119.5(5)
C40 C48 C49 122.6(5)
C50 C49 C48 111.7(5)
C50 C49 C51 108.6(5)
C48 C49 C51 112.7(5)
C50 C49 H49 107.9
C48 C49 H49 107.9
C51 C49 H49 107.9
C49 C50 H50A 109.5
C49 C50 H50B 109.5
H50A C50 H50B 109.5
C49 C50 H50C 109.5
H50A C50 H50C 109.5
H50B C50 H50C 109.5
C49 C51 H51A 109.5
C49 C51 H51B 109.5
H51A C51 H51B 109.5
C49 C51 H51C 109.5
H51A C51 H51C 109.5
H51B C51 H51C 109.5
N3 C52 N4 113.4(5)
N3 C52 C53 122.2(5)
N4 C52 C53 124.4(5)
N3 C52 Lu2 58.7(3)
N4 C52 Lu2 55.0(3)
C53 C52 Lu2 174.1(4)
C54 C53 C58 118.0(5)
C54 C53 C52 121.1(5)
C58 C53 C52 121.0(5)
C55 C54 C53 120.4(6)
C55 C54 H54 119.8
C53 C54 H54 119.8
C54 C55 C56 120.7(6)
C54 C55 H55 119.7
C56 C55 H55 119.7
C57 C56 C55 120.2(6)
C57 C56 H56 119.9
C55 C56 H56 119.9
C56 C57 C58 120.4(6)
C56 C57 H57 119.8
C58 C57 H57 119.8
C57 C58 C53 120.3(6)
C57 C58 H58 119.8
C53 C58 H58 119.8
C67 C59 C60 119.9(5)
C67 C59 N3 122.8(5)
C60 C59 N3 117.2(5)
C64 C60 C59 118.0(6)
C64 C60 C61 121.2(5)
C59 C60 C61 120.8(5)
C62 C61 C63 111.9(6)
C62 C61 C60 110.3(5)
C63 C61 C60 112.6(5)
C62 C61 H61 107.2
C63 C61 H61 107.2
C60 C61 H61 107.2
C61 C62 H62A 109.5
C61 C62 H62B 109.5
H62A C62 H62B 109.5
C61 C62 H62C 109.5
H62A C62 H62C 109.5
H62B C62 H62C 109.5
C61 C63 H63A 109.5
C61 C63 H63B 109.5
H63A C63 H63B 109.5
C61 C63 H63C 109.5
H63A C63 H63C 109.5
H63B C63 H63C 109.5
C60 C64 C65 123.0(6)
C60 C64 H64 118.5
C65 C64 H64 118.5
C66 C65 C64 118.5(6)
C66 C65 H65 120.7
C64 C65 H65 120.7
C65 C66 C67 121.8(6)
C65 C66 H66 119.1
C67 C66 H66 119.1
C66 C67 C59 118.5(6)
C66 C67 C68 116.4(6)
C59 C67 C68 125.0(5)
C69 C68 C67 112.5(5)
C69 C68 C70 108.6(5)
C67 C68 C70 113.4(5)
C69 C68 H68 107.4
C67 C68 H68 107.4
C70 C68 H68 107.4
C68 C69 H69A 109.5
C68 C69 H69B 109.5
H69A C69 H69B 109.5
C68 C69 H69C 109.5
H69A C69 H69C 109.5
H69B C69 H69C 109.5
C68 C70 H70A 109.5
C68 C70 H70B 109.5
H70A C70 H70B 109.5
C68 C70 H70C 109.5
H70A C70 H70C 109.5
H70B C70 H70C 109.5
C72 C71 C79 120.0(5)
C72 C71 N4 123.1(5)
C79 C71 N4 116.7(5)
C76 C72 C71 118.2(6)
C76 C72 C73 120.4(5)
C71 C72 C73 121.3(5)
C74 C73 C75 112.6(6)
C74 C73 C72 110.2(5)
C75 C73 C72 112.7(5)
C74 C73 H73 107.0
C75 C73 H73 107.0
C72 C73 H73 107.0
C73 C74 H74A 109.5
C73 C74 H74B 109.5
H74A C74 H74B 109.5
C73 C74 H74C 109.5
H74A C74 H74C 109.5
H74B C74 H74C 109.5
C73 C75 H75A 109.5
C73 C75 H75B 109.5
H75A C75 H75B 109.5
C73 C75 H75C 109.5
H75A C75 H75C 109.5
H75B C75 H75C 109.5
C77 C76 C72 121.8(6)
C77 C76 H76 119.1
C72 C76 H76 119.1
C76 C77 C78 119.7(6)
C76 C77 H77 120.1
C78 C77 H77 120.1
C79 C78 C77 121.7(6)
C79 C78 H78 119.2
C77 C78 H78 119.2
C78 C79 C71 118.4(6)
C78 C79 C80 120.5(5)
C71 C79 C80 121.1(5)
C82 C80 C79 117.1(6)
C82 C80 C81 111.4(6)
C79 C80 C81 113.0(6)
C82 C80 H80 104.7
C79 C80 H80 104.7
C81 C80 H80 104.7
C80 C81 H81A 109.5
C80 C81 H81B 109.5
H81A C81 H81B 109.5
C80 C81 H81C 109.5
H81A C81 H81C 109.5
H81B C81 H81C 109.5
C80 C82 H82A 109.5
C80 C82 H82B 109.5
H82A C82 H82B 109.5
C80 C82 H82C 109.5
H82A C82 H82C 109.5
H82B C82 H82C 109.5
C21 N1 C28 119.1(5)
C21 N1 Lu1 93.1(3)
C28 N1 Lu1 143.0(3)
C21 N2 C40 124.2(5)
C21 N2 Lu1 96.3(3)
C40 N2 Lu1 139.5(4)
C52 N3 C59 126.4(5)
C52 N3 Lu2 92.6(3)
C59 N3 Lu2 138.9(4)
C52 N4 C71 123.1(4)
C52 N4 Lu2 96.4(3)
C71 N4 Lu2 140.5(3)
C17 O1 C20 109.5(5)
C17 O1 Lu1 122.9(3)
C20 O1 Lu1 127.4(4)
O1 Lu1 N2 104.52(14)
O1 Lu1 N1 90.26(14)
N2 Lu1 N1 56.66(15)
O1 Lu1 C3 91.30(18)
N2 Lu1 C3 88.55(19)
N1 Lu1 C3 144.30(18)
O1 Lu1 C4 84.30(17)
N2 Lu1 C4 121.06(17)
N1 Lu1 C4 173.34(17)
C3 Lu1 C4 32.53(19)
O1 Lu1 C21 98.20(15)
N2 Lu1 C21 28.25(14)
N1 Lu1 C21 28.41(14)
C3 Lu1 C21 116.44(19)
C4 Lu1 C21 148.90(17)
O1 Lu1 Lu2 114.60(10)
N2 Lu1 Lu2 140.21(10)
N1 Lu1 Lu2 114.30(10)
C3 Lu1 Lu2 97.29(15)
C4 Lu1 Lu2 71.65(14)
C21 Lu1 Lu2 132.26(11)
O1 Lu1 H1 148.1(15)
N2 Lu1 H1 105.2(16)
N1 Lu1 H1 96.4(16)
C3 Lu1 H1 100.8(16)
C4 Lu1 H1 90.2(16)
C21 Lu1 H1 102.4(16)
Lu2 Lu1 H1 35.0(15)
O1 Lu1 H2 79.3(12)
N2 Lu1 H2 153.1(14)
N1 Lu1 H2 97.2(13)
C3 Lu1 H2 118.1(14)
C4 Lu1 H2 85.6(13)
C21 Lu1 H2 125.4(13)
Lu2 Lu1 H2 40.2(12)
H1 Lu1 H2 68.9(19)
N4 Lu2 N3 57.24(15)
N4 Lu2 C8 104.43(18)
N3 Lu2 C8 85.28(17)
N4 Lu2 C9 120.62(19)
N3 Lu2 C9 76.67(17)
C8 Lu2 C9 31.1(2)
N4 Lu2 C10 148.86(19)
N3 Lu2 C10 94.74(18)
C8 Lu2 C10 55.7(2)
C9 Lu2 C10 30.41(19)
N4 Lu2 C5 168.36(16)
N3 Lu2 C5 126.81(17)
C8 Lu2 C5 66.75(19)
C9 Lu2 C5 55.76(19)
C10 Lu2 C5 32.09(18)
N4 Lu2 C7 113.26(17)
N3 Lu2 C7 115.43(17)
C8 Lu2 C7 31.17(19)
C9 Lu2 C7 53.9(2)
C10 Lu2 C7 63.7(2)
C5 Lu2 C7 55.22(18)
N4 Lu2 C6 136.76(18)
N3 Lu2 C6 138.55(18)
C8 Lu2 C6 54.85(19)
C9 Lu2 C6 63.4(2)
C10 Lu2 C6 55.4(2)
C5 Lu2 C6 32.04(17)
C7 Lu2 C6 29.34(18)
N4 Lu2 C52 28.60(15)
N3 Lu2 C52 28.74(15)
C8 Lu2 C52 93.86(17)
C9 Lu2 C52 98.11(18)
C10 Lu2 C52 121.85(19)
C5 Lu2 C52 153.34(18)
C7 Lu2 C52 116.28(17)
C6 Lu2 C52 145.62(17)
N4 Lu2 Lu1 124.10(11)
N3 Lu2 Lu1 136.52(10)
C8 Lu2 Lu1 127.20(14)
C9 Lu2 Lu1 114.94(15)
C10 Lu2 Lu1 84.97(15)
C5 Lu2 Lu1 62.02(13)
C7 Lu2 Lu1 103.34(14)
C6 Lu2 Lu1 74.60(14)
C52 Lu2 Lu1 138.76(10)
N4 Lu2 H1 103.1(15)
N3 Lu2 H1 149.8(15)
C8 Lu2 H1 123.9(14)
C9 Lu2 H1 132.1(15)
C10 Lu2 H1 108.0(15)
C5 Lu2 H1 77.4(15)
C7 Lu2 H1 92.8(14)
C6 Lu2 H1 71.7(15)
C52 Lu2 H1 129.2(15)
Lu1 Lu2 H1 32.7(14)
N4 Lu2 H2 107.5(14)
N3 Lu2 H2 93.2(14)
C8 Lu2 H2 140.8(14)
C9 Lu2 H2 110.6(14)
C10 Lu2 H2 85.5(14)
C5 Lu2 H2 83.7(14)
C7 Lu2 H2 138.4(14)
C6 Lu2 H2 110.2(14)
C52 Lu2 H2 103.4(14)
Lu1 Lu2 H2 43.4(14)
H1 Lu2 H2 69.7(19)

loop_
_geom_bond_atom_site_label_1
_geom_bond_atom_site_label_2
_geom_bond_distance
C3 C4 1.435(8)
C3 C11 1.467(8)
C3 Lu1 2.474(6)
C3 H3 0.94(5)
C4 C5 1.385(8)
C4 Lu1 2.624(6)
C4 H4 0.89(6)
C5 C10 1.461(8)
C5 C6 1.476(8)
C5 Lu2 2.662(5)
C6 C7 1.355(8)
C6 Lu2 2.687(6)
C6 H6 0.98(6)
C7 C8 1.409(8)
C7 Lu2 2.664(6)
C7 H7 0.84(5)
C8 C9 1.388(9)
C8 Lu2 2.571(6)
C8 H8 0.86(6)
C9 C10 1.372(9)
C9 Lu2 2.609(6)
C9 H9 0.82(6)
C10 Lu2 2.622(6)
C10 H10 0.95(6)
C11 C16 1.390(8)
C11 C12 1.392(8)
C12 C13 1.381(8)
C12 H12 0.9500
C13 C14 1.348(10)
C13 H13 0.9500
C14 C15 1.372(10)
C14 H14 0.9500
C15 C16 1.382(9)
C15 H15 0.9500
C16 H16 0.9500
C17 O1 1.432(7)
C17 C18 1.473(8)
C17 H17A 0.9900
C17 H17B 0.9900
C18 C19 1.463(10)
C18 H18A 0.9900
C18 H18B 0.9900
C19 C20 1.495(9)
C19 H19A 0.9900
C19 H19B 0.9900
C20 O1 1.453(7)
C20 H20A 0.9900
C20 H20B 0.9900
C21 N2 1.335(6)
C21 N1 1.336(6)
C21 C22 1.505(8)
C21 Lu1 2.804(6)
C22 C27 1.387(7)
C22 C23 1.387(7)
C23 C24 1.373(8)
C23 H23 0.9500
C24 C25 1.385(8)
C24 H24 0.9500
C25 C26 1.373(8)
C25 H25 0.9500
C26 C27 1.387(8)
C26 H26 0.9500
C27 H27 0.9500
C28 N1 1.398(6)
C28 C29 1.411(7)
C28 C36 1.419(7)
C29 C33 1.403(8)
C29 C30 1.508(8)
C30 C32 1.526(9)
C30 C31 1.530(8)
C30 H30 1.0000
C31 H31A 0.9800
C31 H31B 0.9800
C31 H31C 0.9800
C32 H32A 0.9800
C32 H32B 0.9800
C32 H32C 0.9800
C33 C34 1.379(9)
C33 H33 0.9500
C34 C35 1.366(8)
C34 H34 0.9500
C35 C36 1.380(8)
C35 H35 0.9500
C36 C37 1.543(7)
C37 C39 1.523(8)
C37 C38 1.530(8)
C37 H37 1.0000
C38 H38A 0.9800
C38 H38B 0.9800
C38 H38C 0.9800
C39 H39A 0.9800
C39 H39B 0.9800
C39 H39C 0.9800
C40 C41 1.396(8)
C40 C48 1.419(7)
C40 N2 1.433(6)
C41 C45 1.389(8)
C41 C42 1.525(7)
C42 C44 1.520(8)
C42 C43 1.557(8)
C42 H42 1.0000
C43 H43A 0.9800
C43 H43B 0.9800
C43 H43C 0.9800
C44 H44A 0.9800
C44 H44B 0.9800
C44 H44C 0.9800
C45 C46 1.380(8)
C45 H45 0.9500
C46 C47 1.355(8)
C46 H46 0.9500
C47 C48 1.381(7)
C47 H47 0.9500
C48 C49 1.527(8)
C49 C50 1.518(8)
C49 C51 1.536(8)
C49 H49 1.0000
C50 H50A 0.9800
C50 H50B 0.9800
C50 H50C 0.9800
C51 H51A 0.9800
C51 H51B 0.9800
C51 H51C 0.9800
C52 N3 1.333(6)
C52 N4 1.334(7)
C52 C53 1.521(7)
C52 Lu2 2.769(5)
C53 C54 1.392(7)
C53 C58 1.408(7)
C54 C55 1.361(8)
C54 H54 0.9500
C55 C56 1.385(9)
C55 H55 0.9500
C56 C57 1.347(9)
C56 H56 0.9500
C57 C58 1.379(8)
C57 H57 0.9500
C58 H58 0.9500
C59 C67 1.409(8)
C59 C60 1.418(8)
C59 N3 1.419(7)
C60 C64 1.374(8)
C60 C61 1.529(8)
C61 C62 1.496(9)
C61 C63 1.513(8)
C61 H61 1.0000
C62 H62A 0.9800
C62 H62B 0.9800
C62 H62C 0.9800
C63 H63A 0.9800
C63 H63B 0.9800
C63 H63C 0.9800
C64 C65 1.379(9)
C64 H64 0.9500
C65 C66 1.371(9)
C65 H65 0.9500
C66 C67 1.397(8)
C66 H66 0.9500
C67 C68 1.524(8)
C68 C69 1.519(8)
C68 C70 1.543(8)
C68 H68 1.0000
C69 H69A 0.9800
C69 H69B 0.9800
C69 H69C 0.9800
C70 H70A 0.9800
C70 H70B 0.9800
C70 H70C 0.9800
C71 C72 1.409(8)
C71 C79 1.419(7)
C71 N4 1.429(7)
C72 C76 1.389(8)
C72 C73 1.550(8)
C73 C74 1.515(9)
C73 C75 1.526(9)
C73 H73 1.0000
C74 H74A 0.9800
C74 H74B 0.9800
C74 H74C 0.9800
C75 H75A 0.9800
C75 H75B 0.9800
C75 H75C 0.9800
C76 C77 1.362(8)
C76 H76 0.9500
C77 C78 1.379(9)
C77 H77 0.9500
C78 C79 1.375(8)
C78 H78 0.9500
C79 C80 1.500(8)
C80 C82 1.494(9)
C80 C81 1.521(10)
C80 H80 1.0000
C81 H81A 0.9800
C81 H81B 0.9800
C81 H81C 0.9800
C82 H82A 0.9800
C82 H82B 0.9800
C82 H82C 0.9800
N1 Lu1 2.394(4)
N2 Lu1 2.324(4)
N3 Lu2 2.368(4)
N4 Lu2 2.282(4)
O1 Lu1 2.300(4)
Lu1 Lu2 3.4224(5)
Lu1 H1 2.00(5)
Lu1 H2 2.36(5)
Lu2 H1 2.12(5)
Lu2 H2 2.22(5)

loop_
_platon_squeeze_void_nr
_platon_squeeze_void_average_x
_platon_squeeze_void_average_y
_platon_squeeze_void_average_z
_platon_squeeze_void_volume
_platon_squeeze_void_count_electrons
_platon_squeeze_void_content
1 0.076 0.500 0.343 1449 460 ' '
